data_7234105
loop_
_publ_author_name
'Jun'ya Tsutsumi'
'Satoshi Matsuoka'
'Satoru Inoue'
'Hiromi Minemawari'
'Toshikazu Yamada'
'Tatsuo Hasegawa'

_publ_section_title
;
 N-type field-effect transistors based on layered crystalline
 donor-acceptor semiconductors with dialkylated benzothienobenzothiophenes
 as electron donors
;
_journal_name_full 'Journal of Materials Chemistry C'
_journal_page_first 1976
_journal_page_last 1981
_journal_paper_doi 10.1039/C4TC02481H
_journal_volume 3
_journal_year 2015
_chemical_formula_moiety 'C50 H58 F2 N4 S2'
_chemical_formula_sum 'C50 H58 F2 N4 S2'
_chemical_formula_weight 817.15
_chemical_name_systematic C12BTBT-F2TCNQ
_space_group_IT_number 2
_space_group_name_Hall '-P 1'
_space_group_name_H-M_alt 'P -1'
_symmetry_cell_setting triclinic
_symmetry_Int_Tables_number 2
_symmetry_space_group_name_Hall '-P 1'
_symmetry_space_group_name_H-M 'P -1'
_atom_sites_solution_hydrogens geom
_atom_sites_solution_primary direct
_atom_sites_solution_secondary difmap
_cell_angle_alpha 82.91(2)
_cell_angle_beta 87.73(2)
_cell_angle_gamma 72.833(19)
_cell_formula_units_Z 1
_cell_length_a 7.1561(17)
_cell_length_b 7.8468(17)
_cell_length_c 21.207(7)
_cell_measurement_reflns_used 3170
_cell_measurement_temperature 293
_cell_measurement_theta_max 27.50
_cell_measurement_theta_min 3.00
_cell_volume 1129.1(5)
_computing_cell_refinement 'CrystalClear-SM Expert 2.0 r4'
_computing_data_collection 'CrystalClear-SM Expert 2.0 r4 (Rigaku, 2009)'
_computing_data_reduction 'CrystalClear-SM Expert 2.0 r4'
_computing_molecular_graphics 'CrystalStructure 4.0'
_computing_publication_material 'CrystalStructure 4.0 (Rigaku, 2010)'
_computing_structure_refinement 'CRYSTALS (Carruthers, et al., 1999)'
_computing_structure_solution 'Il Milione (Burla, et al., 2007)'
_diffrn_ambient_temperature 293
_diffrn_detector_area_resol_mean 7.314
_diffrn_measured_fraction_theta_full 0.957
_diffrn_measured_fraction_theta_max 0.957
_diffrn_measurement_device_type 'Rigaku Mercury70'
_diffrn_measurement_method \w
_diffrn_radiation_type 'Mo K\a'
_diffrn_radiation_wavelength 0.71075
_diffrn_reflns_av_R_equivalents 0.0561
_diffrn_reflns_limit_h_max 9
_diffrn_reflns_limit_h_min -7
_diffrn_reflns_limit_k_max 10
_diffrn_reflns_limit_k_min -10
_diffrn_reflns_limit_l_max 27
_diffrn_reflns_limit_l_min -27
_diffrn_reflns_number 11260
_diffrn_reflns_theta_full 27.48
_diffrn_reflns_theta_max 27.48
_diffrn_standards_interval_count .
_diffrn_standards_number 0
_exptl_absorpt_coefficient_mu 0.164
_exptl_absorpt_correction_T_max 0.968
_exptl_absorpt_correction_T_min 0.957
_exptl_absorpt_correction_type numerical
_exptl_absorpt_process_details 'NUMABS (Rigaku, 1999)'
_exptl_crystal_colour black
_exptl_crystal_density_diffrn 1.202
_exptl_crystal_density_method 'not measured'
_exptl_crystal_description platelet
_exptl_crystal_F_000 436.00
_exptl_crystal_recrystallization_method 'Re-crystallisation from solvent: acetonitrile'
_exptl_crystal_size_max 0.200
_exptl_crystal_size_mid 0.200
_exptl_crystal_size_min 0.200
_refine_diff_density_max 1.630
_refine_diff_density_min -1.020
_refine_ls_extinction_method none
_refine_ls_goodness_of_fit_ref 1.752
_refine_ls_hydrogen_treatment constr
_refine_ls_number_parameters 299
_refine_ls_number_reflns 4976
_refine_ls_number_restraints 0
_refine_ls_R_factor_gt 0.1043
_refine_ls_shift/su_max 0.059
_refine_ls_structure_factor_coef F
_refine_ls_weighting_details 'w = 1/[0.0010Fo^2^ + 1.0000\s(Fo^2^)]'
_refine_ls_weighting_scheme calc
_refine_ls_wR_factor_ref 0.1548
_reflns_number_gt 2336
_reflns_number_total 4976
_reflns_threshold_expression F>2.0\s(F)
_cod_data_source_file 1000007.cif
_cod_data_source_block PCOD1000007
_cod_original_cell_volume 1129.1(6)
_cod_database_code 7234105

loop_
_symmetry_equiv_pos_site_id
_symmetry_equiv_pos_as_xyz
1 +X,+Y,+Z
2 -X,-Y,-Z

loop_
_atom_site_label
_atom_site_type_symbol
_atom_site_fract_x
_atom_site_fract_y
_atom_site_fract_z
_atom_site_U_iso_or_equiv
_atom_site_adp_type
_atom_site_occupancy
_atom_site_symmetry_multiplicity
_atom_site_calc_flag
_atom_site_refinement_flags
_atom_site_disorder_assembly
_atom_site_disorder_group
S1 S 0.40629(18) 0.27908(18) 0.00188(7) 0.0458(5) Uani 1.0 2 d . . .
F23 F 0.1775(6) -0.1555(5) -0.1015(2) 0.0808(14) Uani 1.0 2 d . . .
F31 F 0.124(3) -0.352(3) 0.0007(8) 0.430(13) Uani 1.0 2 d . . .
N14 N 0.2029(9) 0.1152(10) -0.2157(3) 0.084(3) Uani 1.0 2 d . . .
N30 N -0.0487(8) 0.5636(8) -0.1140(3) 0.072(2) Uani 1.0 2 d . . .
C2 C 0.0604(7) -0.1826(7) 0.0006(3) 0.0408(15) Uani 1.0 2 d . . .
C3 C 0.4550(7) 0.0482(7) 0.0239(3) 0.0386(15) Uani 1.0 2 d . . .
C4 C 0.0572(7) 0.2195(8) -0.1101(3) 0.0424(16) Uani 1.0 2 d . . .
C5 C 0.5088(7) 0.2402(7) -0.0724(3) 0.0410(15) Uani 1.0 2 d . . .
C6 C 0.3361(8) -0.0055(8) 0.1381(3) 0.0476(17) Uani 1.0 2 d . . .
C7 C -0.0003(8) 0.4097(9) -0.1115(3) 0.0470(17) Uani 1.0 2 d . . .
C8 C 0.1409(8) 0.1566(9) -0.1677(3) 0.0513(18) Uani 1.0 2 d . . .
C9 C 0.5268(7) 0.3737(8) -0.1218(3) 0.0475(17) Uani 1.0 2 d . . .
C10 C 0.6134(7) 0.3211(8) -0.1780(3) 0.0469(17) Uani 1.0 2 d . . .
C11 C 0.6358(8) 0.4564(9) -0.2337(3) 0.0589(19) Uani 1.0 2 d . . .
C12 C 0.3194(8) -0.1374(9) 0.1863(3) 0.0508(18) Uani 1.0 2 d . . .
C13 C 0.2808(8) 0.6130(9) -0.2663(3) 0.059(2) Uani 1.0 2 d . . .
C15 C 0.1278(8) 0.6469(9) -0.3173(4) 0.063(2) Uani 1.0 2 d . . .
C16 C -0.2115(8) 0.8202(9) -0.3586(4) 0.064(2) Uani 1.0 2 d . . .
C17 C 0.4770(8) 0.4933(9) -0.2843(3) 0.061(2) Uani 1.0 2 d . . .
C18 C -0.4007(8) 0.9625(9) -0.3483(4) 0.064(2) Uani 1.0 2 d . . .
C19 C -0.5503(9) 0.9933(10) -0.4000(4) 0.069(3) Uani 1.0 2 d . . .
C20 C -0.0614(8) 0.7856(9) -0.3059(4) 0.063(2) Uani 1.0 2 d . . .
C21 C -0.7376(9) 1.1399(10) -0.3895(4) 0.075(3) Uani 1.0 2 d . . .
C22 C -0.8917(9) 1.1729(10) -0.4382(4) 0.072(3) Uani 1.0 2 d . . .
C24 C -1.0751(10) 1.3144(12) -0.4259(5) 0.097(3) Uani 1.0 2 d . . .
C26 C -1.2371(11) 1.3485(14) -0.4735(5) 0.122(4) Uani 1.0 2 d . . .
C27 C 0.0312(6) 0.1110(7) -0.0564(3) 0.0361(14) Uani 1.0 2 d . . .
C28 C 0.0888(7) -0.0805(7) -0.0517(3) 0.0375(15) Uani 1.0 2 d . . .
C29 C 0.4233(6) -0.0577(7) 0.0809(3) 0.0357(14) Uani 1.0 2 d . . .
H1 H 0.2899 0.1155 0.1438 0.0572 Uiso 1.0 2 calc R . .
H2 H 0.4794 0.4948 -0.1163 0.0566 Uiso 1.0 2 calc R . .
H3 H 0.2632 -0.1049 0.2250 0.0610 Uiso 1.0 2 calc R . .
H4 H 0.6270 0.5679 -0.2168 0.0685 Uiso 1.0 2 calc R . .
H5 H 0.7643 0.4105 -0.2522 0.0685 Uiso 1.0 2 calc R . .
H6 H 0.2971 0.7272 -0.2588 0.0699 Uiso 1.0 2 calc R . .
H7 H 0.2364 0.5572 -0.2276 0.0698 Uiso 1.0 2 calc R . .
H8 H 0.1816 0.6856 -0.3574 0.0734 Uiso 1.0 2 calc R . .
H9 H 0.0985 0.5351 -0.3205 0.0734 Uiso 1.0 2 calc R . .
H10 H -0.2424 0.7093 -0.3619 0.0745 Uiso 1.0 2 calc R . .
H11 H -0.1552 0.8576 -0.3983 0.0745 Uiso 1.0 2 calc R . .
H12 H 0.5156 0.5499 -0.3239 0.0710 Uiso 1.0 2 calc R . .
H13 H 0.4569 0.3802 -0.2913 0.0709 Uiso 1.0 2 calc R . .
H14 H -0.4587 0.9279 -0.3085 0.0760 Uiso 1.0 2 calc R . .
H15 H -0.3733 1.0756 -0.3463 0.0758 Uiso 1.0 2 calc R . .
H16 H -0.4915 1.0249 -0.4400 0.0819 Uiso 1.0 2 calc R . .
H17 H -0.5809 0.8813 -0.4013 0.0820 Uiso 1.0 2 calc R . .
H18 H -0.1155 0.7455 -0.2662 0.0740 Uiso 1.0 2 calc R . .
H19 H -0.0310 0.8964 -0.3020 0.0739 Uiso 1.0 2 calc R . .
H20 H -0.7942 1.1089 -0.3489 0.0863 Uiso 1.0 2 calc R . .
H21 H -0.7066 1.2520 -0.3888 0.0862 Uiso 1.0 2 calc R . .
H22 H -0.8381 1.2084 -0.4787 0.0825 Uiso 1.0 2 calc R . .
H23 H -0.9213 1.0606 -0.4399 0.0826 Uiso 1.0 2 calc R . .
H24 H -1.1220 1.2779 -0.3844 0.1125 Uiso 1.0 2 calc R . .
H25 H -1.0413 1.4250 -0.4247 0.1125 Uiso 1.0 2 calc R . .
H26 H -1.2716 1.2397 -0.4748 0.1413 Uiso 1.0 2 calc R . .
H27 H -1.3498 1.4410 -0.4618 0.1413 Uiso 1.0 2 calc R . .
H28 H -1.1918 1.3852 -0.5147 0.1413 Uiso 1.0 2 calc R . .

loop_
_atom_site_aniso_label
_atom_site_aniso_U_11
_atom_site_aniso_U_22
_atom_site_aniso_U_33
_atom_site_aniso_U_12
_atom_site_aniso_U_13
_atom_site_aniso_U_23
S1 0.0458(8) 0.0410(9) 0.0489(10) -0.0094(6) -0.0007(6) -0.0069(7)
F23 0.093(3) 0.071(3) 0.079(3) -0.022(3) 0.009(3) -0.018(3)
F31 0.57(3) 0.54(3) 0.270(18) -0.31(3) 0.005(18) -0.011(19)
N14 0.087(4) 0.111(6) 0.056(5) -0.028(4) 0.012(4) -0.019(4)
N30 0.073(4) 0.059(4) 0.081(5) -0.020(3) -0.002(3) 0.003(4)
C2 0.038(3) 0.035(3) 0.049(4) -0.008(3) -0.009(3) -0.007(3)
C3 0.040(3) 0.033(3) 0.043(4) -0.010(3) -0.005(3) -0.004(3)
C4 0.035(3) 0.047(4) 0.044(4) -0.007(3) -0.002(3) -0.012(3)
C5 0.033(3) 0.043(4) 0.046(4) -0.007(3) -0.006(3) -0.010(3)
C6 0.049(3) 0.043(4) 0.051(4) -0.013(3) -0.007(3) -0.006(3)
C7 0.042(3) 0.045(4) 0.054(4) -0.013(3) -0.000(3) -0.003(3)
C8 0.047(3) 0.057(4) 0.049(4) -0.016(3) -0.006(3) 0.001(3)
C9 0.042(3) 0.043(4) 0.057(4) -0.012(3) -0.010(3) 0.000(3)
C10 0.036(3) 0.055(4) 0.049(4) -0.013(3) -0.006(3) 0.001(3)
C11 0.055(4) 0.064(5) 0.053(4) -0.016(3) -0.001(3) 0.010(4)
C12 0.044(3) 0.063(4) 0.046(4) -0.015(3) -0.006(3) -0.005(3)
C13 0.056(4) 0.064(5) 0.055(5) -0.013(3) -0.006(3) -0.003(4)
C15 0.054(4) 0.064(5) 0.065(5) -0.009(3) -0.006(3) -0.004(4)
C16 0.059(4) 0.066(5) 0.061(5) -0.010(3) -0.006(3) -0.005(4)
C17 0.061(4) 0.065(5) 0.052(4) -0.014(3) -0.005(3) 0.011(4)
C18 0.055(4) 0.072(5) 0.063(5) -0.012(4) -0.002(3) -0.011(4)
C19 0.058(4) 0.079(5) 0.067(5) -0.014(4) -0.015(4) -0.010(4)
C20 0.056(4) 0.062(5) 0.067(5) -0.011(3) -0.009(3) 0.000(4)
C21 0.060(4) 0.084(6) 0.071(5) -0.008(4) -0.012(4) -0.003(4)
C22 0.060(4) 0.077(5) 0.069(5) -0.008(4) -0.014(4) -0.003(4)
C24 0.073(5) 0.108(7) 0.100(7) -0.008(5) -0.024(5) -0.007(6)
C26 0.080(6) 0.130(9) 0.143(10) -0.006(6) -0.038(6) -0.011(7)
C27 0.032(3) 0.043(4) 0.034(3) -0.008(3) -0.004(2) -0.012(3)
C28 0.034(3) 0.039(3) 0.038(4) -0.004(3) 0.001(2) -0.013(3)
C29 0.029(3) 0.035(3) 0.041(4) -0.004(2) -0.003(2) -0.009(3)

loop_
_atom_type_symbol
_atom_type_description
_atom_type_scat_dispersion_real
_atom_type_scat_dispersion_imag
_atom_type_scat_source
C C 0.0033 0.0016
;
International Tables for Crystallography
(1992, Vol. C, Tables 4.2.6.8 and 6.1.1.4)
;
H H 0.0000 0.0000
;
International Tables for Crystallography
(1992, Vol. C, Table 6.1.1.4)
;
F F 0.0171 0.0103
;
International Tables for Crystallography
(1992, Vol. C, Tables 4.2.6.8 and 6.1.1.4)
;
N N 0.0061 0.0033
;
International Tables for Crystallography
(1992, Vol. C, Tables 4.2.6.8 and 6.1.1.4)
;
S S 0.1246 0.1234
;
International Tables for Crystallography
(1992, Vol. C, Tables 4.2.6.8 and 6.1.1.4)
;

loop_
_geom_angle_atom_site_label_1
_geom_angle_atom_site_label_2
_geom_angle_atom_site_label_3
_geom_angle
_geom_angle_publ_flag
_geom_angle_site_symmetry_1
_geom_angle_site_symmetry_2
_geom_angle_site_symmetry_3
C3 S1 C5 90.5(3) yes . . .
F31 C2 C27 119.1(9) yes . . 2_555
F31 C2 C28 117.7(10) yes . . .
C27 C2 C28 123.1(5) yes 2_555 . .
S1 C3 C3 111.6(4) yes . . 2_655
S1 C3 C29 133.6(4) yes . . .
C3 C3 C29 114.8(5) yes 2_655 . .
C7 C4 C8 114.2(5) yes . . .
C7 C4 C27 121.1(5) yes . . .
C8 C4 C27 124.7(6) yes . . .
S1 C5 C9 125.7(5) yes . . .
S1 C5 C29 113.6(4) yes . . 2_655
C9 C5 C29 120.7(5) yes . . 2_655
C12 C6 C29 118.8(6) yes . . .
N30 C7 C4 178.4(7) yes . . .
N14 C8 C4 176.2(7) yes . . .
C5 C9 C10 118.8(6) yes . . .
C9 C10 C11 122.1(6) yes . . .
C9 C10 C12 120.3(6) yes . . 2_655
C11 C10 C12 117.7(5) yes . . 2_655
C10 C11 C17 113.0(6) yes . . .
C6 C12 C10 121.3(6) yes . . 2_655
C15 C13 C17 113.0(6) yes . . .
C13 C15 C20 115.1(6) yes . . .
C18 C16 C20 114.6(6) yes . . .
C11 C17 C13 114.4(6) yes . . .
C16 C18 C19 114.3(6) yes . . .
C18 C19 C21 113.4(6) yes . . .
C15 C20 C16 114.1(6) yes . . .
C19 C21 C22 115.6(7) yes . . .
C21 C22 C24 114.4(7) yes . . .
C22 C24 C26 115.9(8) yes . . .
C2 C27 C4 122.1(5) yes 2_555 . .
C2 C27 C28 114.1(5) yes 2_555 . .
C4 C27 C28 123.8(5) yes . . .
F23 C28 C2 120.1(5) yes . . .
F23 C28 C27 117.1(5) yes . . .
C2 C28 C27 122.7(5) yes . . .
C3 C29 C5 109.5(5) yes . . 2_655
C3 C29 C6 130.3(5) yes . . .
C5 C29 C6 120.2(5) yes 2_655 . .
C12 C6 H1 120.830 no . . .
C29 C6 H1 120.369 no . . .
C5 C9 H2 120.439 no . . .
C10 C9 H2 120.752 no . . .
C10 C11 H4 107.386 no . . .
C10 C11 H5 107.958 no . . .
C17 C11 H4 108.616 no . . .
C17 C11 H5 110.287 no . . .
H4 C11 H5 109.464 no . . .
C6 C12 H3 119.922 no . . .
C10 C12 H3 118.788 no 2_655 . .
C15 C13 H6 108.617 no . . .
C15 C13 H7 109.000 no . . .
C17 C13 H6 108.051 no . . .
C17 C13 H7 108.603 no . . .
H6 C13 H7 109.494 no . . .
C13 C15 H8 108.300 no . . .
C13 C15 H9 108.339 no . . .
C20 C15 H8 107.988 no . . .
C20 C15 H9 107.549 no . . .
H8 C15 H9 109.496 no . . .
C18 C16 H10 107.687 no . . .
C18 C16 H11 107.765 no . . .
C20 C16 H10 108.448 no . . .
C20 C16 H11 108.785 no . . .
H10 C16 H11 109.486 no . . .
C11 C17 H12 110.832 no . . .
C11 C17 H13 108.649 no . . .
C13 C17 H12 106.913 no . . .
C13 C17 H13 106.426 no . . .
H12 C17 H13 109.424 no . . .
C16 C18 H14 108.963 no . . .
C16 C18 H15 108.916 no . . .
C19 C18 H14 107.744 no . . .
C19 C18 H15 107.395 no . . .
H14 C18 H15 109.484 no . . .
C18 C19 H16 107.924 no . . .
C18 C19 H17 107.632 no . . .
C21 C19 H16 109.348 no . . .
C21 C19 H17 109.003 no . . .
H16 C19 H17 109.474 no . . .
C15 C20 H18 107.693 no . . .
C15 C20 H19 107.217 no . . .
C16 C20 H18 109.295 no . . .
C16 C20 H19 108.933 no . . .
H18 C20 H19 109.475 no . . .
C19 C21 H20 109.016 no . . .
C19 C21 H21 108.710 no . . .
C22 C21 H20 106.870 no . . .
C22 C21 H21 107.013 no . . .
H20 C21 H21 109.462 no . . .
C21 C22 H22 107.534 no . . .
C21 C22 H23 107.582 no . . .
C24 C22 H22 108.647 no . . .
C24 C22 H23 109.122 no . . .
H22 C22 H23 109.482 no . . .
C22 C24 H24 106.761 no . . .
C22 C24 H25 107.297 no . . .
C26 C24 H24 108.603 no . . .
C26 C24 H25 108.651 no . . .
H24 C24 H25 109.490 no . . .
C24 C26 H26 109.099 no . . .
C24 C26 H27 110.353 no . . .
C24 C26 H28 109.043 no . . .
H26 C26 H27 109.442 no . . .
H26 C26 H28 109.450 no . . .
H27 C26 H28 109.437 no . . .

loop_
_geom_bond_atom_site_label_1
_geom_bond_atom_site_label_2
_geom_bond_distance
_geom_bond_publ_flag
_geom_bond_site_symmetry_1
_geom_bond_site_symmetry_2
S1 C3 1.747(5) yes . .
S1 C5 1.735(6) yes . .
F23 C28 1.321(7) yes . .
F31 C2 1.27(3) yes . .
N14 C8 1.140(10) yes . .
N30 C7 1.149(9) yes . .
C2 C27 1.426(8) yes . 2_555
C2 C28 1.330(8) yes . .
C3 C3 1.367(8) yes . 2_655
C3 C29 1.430(8) yes . .
C4 C7 1.423(9) yes . .
C4 C8 1.418(9) yes . .
C4 C27 1.376(8) yes . .
C5 C9 1.417(8) yes . .
C5 C29 1.402(8) yes . 2_655
C6 C12 1.390(9) yes . .
C6 C29 1.393(8) yes . .
C9 C10 1.374(9) yes . .
C10 C11 1.524(9) yes . .
C10 C12 1.410(9) yes . 2_655
C11 C17 1.534(9) yes . .
C13 C15 1.514(9) yes . .
C13 C17 1.506(8) yes . .
C15 C20 1.498(8) yes . .
C16 C18 1.507(8) yes . .
C16 C20 1.524(9) yes . .
C18 C19 1.510(10) yes . .
C19 C21 1.516(9) yes . .
C21 C22 1.486(10) yes . .
C22 C24 1.486(9) yes . .
C24 C26 1.510(13) yes . .
C27 C28 1.428(8) yes . .
C6 H1 0.930 no . .
C9 H2 0.930 no . .
C11 H4 0.970 no . .
C11 H5 0.970 no . .
C12 H3 0.930 no . .
C13 H6 0.970 no . .
C13 H7 0.970 no . .
C15 H8 0.970 no . .
C15 H9 0.970 no . .
C16 H10 0.970 no . .
C16 H11 0.970 no . .
C17 H12 0.970 no . .
C17 H13 0.970 no . .
C18 H14 0.970 no . .
C18 H15 0.970 no . .
C19 H16 0.970 no . .
C19 H17 0.970 no . .
C20 H18 0.970 no . .
C20 H19 0.970 no . .
C21 H20 0.970 no . .
C21 H21 0.970 no . .
C22 H22 0.970 no . .
C22 H23 0.970 no . .
C24 H24 0.970 no . .
C24 H25 0.970 no . .
C26 H26 0.960 no . .
C26 H27 0.960 no . .
C26 H28 0.960 no . .

loop_
_geom_contact_atom_site_label_1
_geom_contact_atom_site_label_2
_geom_contact_distance
_geom_contact_publ_flag
_geom_contact_site_symmetry_1
_geom_contact_site_symmetry_2
S1 C6 3.541(6) no . .
F23 F31 2.58(2) no . .
F23 N14 3.054(8) no . .
F23 C4 2.796(7) no . .
F23 C8 2.615(8) no . .
F31 N30 2.88(2) no . 2_555
F31 C4 2.776(19) no . 2_555
F31 C7 2.514(19) no . 2_555
F31 C27 3.56(3) no . .
F31 C28 3.57(3) no . 2_555
N14 C7 3.370(9) no . .
N14 C27 3.547(9) no . .
N30 C8 3.399(9) no . .
N30 C27 3.495(8) no . .
C2 C2 2.736(8) no . 2_555
C2 C7 2.869(9) no . 2_555
C5 C12 2.767(8) no . 2_655
C6 C9 2.824(8) no . 2_655
C8 C28 2.976(9) no . .
C9 C17 3.463(9) no . .
C10 C13 3.240(8) no . .
C10 C29 2.794(8) no . 2_655
C12 C17 3.263(8) no . 2_655
C27 C27 2.882(7) no . 2_555
C28 C28 2.743(8) no . 2_555
S1 F23 3.544(5) no . 2_655
S1 F31 3.00(2) no . 1_565
S1 F31 3.57(3) no . 2_655
S1 N30 3.479(6) no . 2_565
F23 S1 3.544(5) no . 2_655
F23 N30 3.136(9) no . 1_545
F23 C3 3.510(7) no . 2_655
F23 C6 3.599(7) no . 2_555
F31 S1 3.00(2) no . 1_545
F31 S1 3.57(3) no . 2_655
F31 F31 3.32(4) no . 2_545
F31 N30 3.00(3) no . 1_545
F31 C5 3.46(3) no . 2_655
F31 C7 3.49(3) no . 1_545
N14 C6 3.568(9) no . 2_655
N14 C12 3.557(9) no . 2_655
N30 S1 3.479(6) no . 2_565
N30 F23 3.136(9) no . 1_565
N30 F31 3.00(3) no . 1_565
N30 C2 3.569(10) no . 1_565
N30 C6 3.457(8) no . 2_565
C2 N30 3.569(10) no . 1_545
C2 C3 3.564(7) no . 2_555
C2 C5 3.378(8) no . 2_655
C2 C29 3.588(8) no . .
C3 F23 3.510(7) no . 2_655
C3 C2 3.564(7) no . 2_555
C3 C27 3.415(7) no . .
C3 C27 3.582(7) no . 2_655
C3 C28 3.571(8) no . .
C3 C28 3.427(8) no . 2_655
C4 C5 3.414(8) no . .
C4 C10 3.373(7) no . 1_455
C4 C12 3.453(9) no . 2_555
C5 F31 3.46(3) no . 2_655
C5 C2 3.378(8) no . 2_655
C5 C4 3.414(8) no . .
C5 C7 3.583(7) no . .
C5 C27 3.591(7) no . 1_655
C6 F23 3.599(7) no . 2_555
C6 N14 3.568(9) no . 2_655
C6 N30 3.457(8) no . 2_565
C6 C27 3.549(9) no . 2_555
C6 C28 3.462(8) no . 2_555
C7 F31 3.49(3) no . 1_565
C7 C5 3.583(7) no . .
C7 C9 3.495(8) no . 1_455
C7 C10 3.435(9) no . 1_455
C8 C12 3.383(9) no . 2_555
C8 C29 3.519(8) no . 2_655
C9 C7 3.495(8) no . 1_655
C10 C4 3.373(7) no . 1_655
C10 C7 3.435(9) no . 1_655
C12 N14 3.557(9) no . 2_655
C12 C4 3.453(9) no . 2_555
C12 C8 3.383(9) no . 2_555
C27 C3 3.415(7) no . .
C27 C3 3.582(7) no . 2_655
C27 C5 3.591(7) no . 1_455
C27 C6 3.549(9) no . 2_555
C27 C29 3.466(7) no . 2_555
C28 C3 3.571(8) no . .
C28 C3 3.427(8) no . 2_655
C28 C6 3.462(8) no . 2_555
C28 C29 3.558(7) no . 2_555
C29 C2 3.588(8) no . .
C29 C8 3.519(8) no . 2_655
C29 C27 3.466(7) no . 2_555
C29 C28 3.558(7) no . 2_555
S1 H1 3.2975 no . .
S1 H2 2.9642 no . .
C3 H1 2.8032 no . .
C5 H1 3.2633 no . 2_655
C9 H3 3.2420 no . 2_655
C9 H4 2.5825 no . .
C9 H5 3.2164 no . .
C9 H7 3.0379 no . .
C10 H1 3.2816 no . 2_655
C10 H6 3.5942 no . .
C10 H7 2.9341 no . .
C10 H12 3.3688 no . .
C10 H13 2.6222 no . .
C11 H2 2.7036 no . .
C11 H3 2.6210 no . 2_655
C11 H6 2.7309 no . .
C11 H7 2.7337 no . .
C12 H2 3.2591 no . 2_655
C12 H4 3.2698 no . 2_655
C12 H5 2.6183 no . 2_655
C12 H13 2.9296 no . 2_655
C13 H2 3.4435 no . .
C13 H4 2.6392 no . .
C13 H5 3.3628 no . .
C13 H18 2.7170 no . .
C13 H19 2.6991 no . .
C15 H10 2.7324 no . .
C15 H11 2.7170 no . .
C15 H12 2.6555 no . .
C15 H13 2.6722 no . .
C16 H8 2.6973 no . .
C16 H9 2.7103 no . .
C16 H16 2.6954 no . .
C16 H17 2.7148 no . .
C17 H2 3.5657 no . .
C17 H3 3.1967 no . 2_655
C17 H8 2.6355 no . .
C17 H9 2.7589 no . .
C18 H18 2.7559 no . .
C18 H19 2.7392 no . .
C18 H20 2.7089 no . .
C18 H21 2.7242 no . .
C19 H10 2.6964 no . .
C19 H11 2.7108 no . .
C19 H22 2.7214 no . .
C19 H23 2.6994 no . .
C20 H6 2.6803 no . .
C20 H7 2.7941 no . .
C20 H14 2.7311 no . .
C20 H15 2.7505 no . .
C21 H14 2.7030 no . .
C21 H15 2.6809 no . .
C21 H24 2.6457 no . .
C21 H25 2.6708 no . .
C22 H16 2.7555 no . .
C22 H17 2.7364 no . .
C22 H26 2.7373 no . .
C22 H27 3.3494 no . .
C22 H28 2.7413 no . .
C24 H20 2.6454 no . .
C24 H21 2.6678 no . .
C26 H22 2.7429 no . .
C26 H23 2.7265 no . .
C29 H2 3.2869 no . 2_655
C29 H3 3.2379 no . .
H1 H3 2.3307 no . .
H2 H4 2.4225 no . .
H2 H5 3.4809 no . .
H2 H6 3.4227 no . .
H2 H7 2.8932 no . .
H3 H4 3.5077 no . 2_655
H3 H5 2.4591 no . 2_655
H3 H13 2.7515 no . 2_655
H4 H6 2.4662 no . .
H4 H7 2.8405 no . .
H4 H12 2.4711 no . .
H4 H13 2.8166 no . .
H5 H6 3.5246 no . .
H5 H12 2.3089 no . .
H5 H13 2.4666 no . .
H6 H8 2.3708 no . .
H6 H9 2.8107 no . .
H6 H12 2.3039 no . .
H6 H13 2.7860 no . .
H6 H18 2.9229 no . .
H6 H19 2.4785 no . .
H7 H8 2.8132 no . .
H7 H9 2.2859 no . .
H7 H12 2.7948 no . .
H7 H13 2.2909 no . .
H7 H18 2.6199 no . .
H7 H19 3.0716 no . .
H8 H10 2.9893 no . .
H8 H11 2.5182 no . .
H8 H12 2.4075 no . .
H8 H13 2.8621 no . .
H8 H18 2.7909 no . .
H8 H19 2.2982 no . .
H9 H10 2.5485 no . .
H9 H11 2.9864 no . .
H9 H12 3.0188 no . .
H9 H13 2.5572 no . .
H9 H18 2.2879 no . .
H9 H19 2.7830 no . .
H10 H14 2.3227 no . .
H10 H15 2.8055 no . .
H10 H16 2.9448 no . .
H10 H17 2.5178 no . .
H10 H18 2.3373 no . .
H10 H19 2.8250 no . .
H11 H14 2.8067 no . .
H11 H15 2.3098 no . .
H11 H16 2.5125 no . .
H11 H17 2.9991 no . .
H11 H18 2.8309 no . .
H11 H19 2.3481 no . .
H14 H16 2.7995 no . .
H14 H17 2.2966 no . .
H14 H18 2.5823 no . .
H14 H19 3.0047 no . .
H14 H20 2.5232 no . .
H14 H21 3.0039 no . .
H15 H16 2.3132 no . .
H15 H17 2.7938 no . .
H15 H18 3.0561 no . .
H15 H19 2.5852 no . .
H15 H20 2.9476 no . .
H15 H21 2.5161 no . .
H16 H20 2.8277 no . .
H16 H21 2.3336 no . .
H16 H22 2.5810 no . .
H16 H23 3.0051 no . .
H17 H20 2.3448 no . .
H17 H21 2.8221 no . .
H17 H22 3.0139 no . .
H17 H23 2.5370 no . .
H20 H22 2.7702 no . .
H20 H23 2.2837 no . .
H20 H24 2.4255 no . .
H20 H25 2.9178 no . .
H21 H22 2.2644 no . .
H21 H23 2.7720 no . .
H21 H24 2.9182 no . .
H21 H25 2.4760 no . .
H22 H24 2.7787 no . .
H22 H25 2.2808 no . .
H22 H26 3.0375 no . .
H22 H28 2.5943 no . .
H23 H24 2.2964 no . .
H23 H25 2.7877 no . .
H23 H26 2.5721 no . .
H23 H27 3.5905 no . .
H23 H28 3.0140 no . .
H24 H26 2.3251 no . .
H24 H27 2.3353 no . .
H24 H28 2.8080 no . .
H25 H26 2.8092 no . .
H25 H27 2.3358 no . .
H25 H28 2.3248 no . .
S1 H2 3.4322 no . 2_665
F23 H1 3.4118 no . 2_555
F23 H2 2.9924 no . 1_545
F23 H6 3.5746 no . 1_545
F31 H2 3.5345 no . 1_545
N14 H3 3.3740 no . 2_555
N14 H5 3.3580 no . 1_455
N14 H6 3.1600 no . 1_545
N14 H7 3.5244 no . .
N14 H13 3.3736 no . .
N14 H14 3.1830 no . 1_645
N14 H19 3.4369 no . 1_545
N14 H20 2.8323 no . 1_645
N30 H1 2.6166 no . 2_565
N30 H2 3.5771 no . 1_455
N30 H4 3.2364 no . 1_455
N30 H7 3.0892 no . .
N30 H18 3.3559 no . .
C7 H2 3.5868 no . 1_455
C7 H4 3.3872 no . 1_455
C7 H5 3.4832 no . 1_455
C7 H7 3.2236 no . .
C8 H3 3.3318 no . 2_555
C8 H5 3.2831 no . 1_455
C8 H7 3.4889 no . .
C11 H10 3.4042 no . 1_655
C11 H18 3.2697 no . 1_655
C12 H14 3.5534 no . 2_565
C12 H15 3.5365 no . 2_565
C12 H18 3.5904 no . 2_565
C12 H19 3.5055 no . 2_565
C13 H14 3.5247 no . 1_655
C15 H17 3.4731 no . 1_655
C15 H21 3.4865 no . 1_645
C15 H25 3.4818 no . 1_645
C16 H12 3.2862 no . 1_455
C16 H22 3.4835 no . 2_474
C16 H23 3.4748 no . 1_655
C16 H25 3.4321 no . 1_645
C17 H10 3.2659 no . 1_655
C17 H14 3.5466 no . 1_655
C17 H15 3.5349 no . 1_645
C18 H3 3.2592 no . 2_565
C18 H6 3.5849 no . 1_455
C18 H12 3.4376 no . 1_455
C18 H13 3.4852 no . 1_465
C18 H26 3.5114 no . 1_655
C19 H8 3.5192 no . 1_455
C19 H12 3.5546 no . 1_455
C19 H16 3.4126 no . 2_474
C19 H26 3.3911 no . 1_655
C20 H3 3.1679 no . 2_565
C20 H4 3.5473 no . 1_455
C20 H5 3.5704 no . 1_455
C21 H9 3.4597 no . 1_465
C21 H13 3.5457 no . 1_465
C21 H19 3.5617 no . 1_455
C22 H11 3.5360 no . 1_455
C22 H11 3.5011 no . 2_474
C24 H9 3.4615 no . 1_465
C24 H10 3.4053 no . 1_465
C24 H15 3.4944 no . 1_455
C24 H28 3.5385 no . 2_384
C26 H15 3.5238 no . 1_455
C26 H16 3.5279 no . 1_455
C26 H25 3.5477 no . 2_384
C26 H27 3.1983 no . 2_284
C28 H1 3.4966 no . 2_555
H1 F23 3.4118 no . 2_555
H1 N30 2.6166 no . 2_565
H1 C28 3.4966 no . 2_555
H1 H4 3.2893 no . 2_665
H1 H18 3.0207 no . 2_565
H2 S1 3.4322 no . 2_665
H2 F23 2.9924 no . 1_565
H2 F31 3.5345 no . 1_565
H2 N30 3.5771 no . 1_655
H2 C7 3.5868 no . 1_655
H3 N14 3.3740 no . 2_555
H3 C8 3.3318 no . 2_555
H3 C18 3.2592 no . 2_565
H3 C20 3.1679 no . 2_565
H3 H14 2.9947 no . 2_565
H3 H15 2.7744 no . 2_565
H3 H18 2.9338 no . 2_565
H3 H19 2.6344 no . 2_565
H4 N30 3.2364 no . 1_655
H4 C7 3.3872 no . 1_655
H4 C20 3.5473 no . 1_655
H4 H1 3.2893 no . 2_665
H4 H10 3.3331 no . 1_655
H4 H14 3.1391 no . 1_655
H4 H18 2.7270 no . 1_655
H5 N14 3.3580 no . 1_655
H5 C7 3.4832 no . 1_655
H5 C8 3.2831 no . 1_655
H5 C20 3.5704 no . 1_655
H5 H9 3.0868 no . 1_655
H5 H10 3.0827 no . 1_655
H5 H18 2.9768 no . 1_655
H5 H24 3.1044 no . 1_745
H6 F23 3.5746 no . 1_565
H6 N14 3.1600 no . 1_565
H6 C18 3.5849 no . 1_655
H6 H14 2.7770 no . 1_655
H6 H17 3.2961 no . 1_655
H6 H20 3.2529 no . 1_655
H7 N14 3.5244 no . .
H7 N30 3.0892 no . .
H7 C7 3.2236 no . .
H7 C8 3.4889 no . .
H8 C19 3.5192 no . 1_655
H8 H17 2.6789 no . 1_655
H8 H20 3.4033 no . 1_655
H8 H21 3.4024 no . 1_645
H8 H23 3.1334 no . 1_655
H8 H25 3.4054 no . 1_645
H8 H26 3.6000 no . 2_474
H8 H28 2.8302 no . 2_474
H9 C21 3.4597 no . 1_645
H9 C24 3.4615 no . 1_645
H9 H5 3.0868 no . 1_455
H9 H20 3.3293 no . 1_645
H9 H21 2.7910 no . 1_645
H9 H24 3.3355 no . 1_645
H9 H25 2.7917 no . 1_645
H9 H28 3.5464 no . 2_474
H10 C11 3.4042 no . 1_455
H10 C17 3.2659 no . 1_455
H10 C24 3.4053 no . 1_645
H10 H4 3.3331 no . 1_455
H10 H5 3.0827 no . 1_455
H10 H12 2.4760 no . 1_455
H10 H22 3.4219 no . 2_474
H10 H24 3.3278 no . 1_645
H10 H25 2.7410 no . 1_645
H10 H27 3.4210 no . 1_645
H11 C22 3.5360 no . 1_655
H11 C22 3.5011 no . 2_474
H11 H22 2.7261 no . 2_474
H11 H23 2.6887 no . 1_655
H11 H23 3.4638 no . 2_474
H11 H24 3.4248 no . 1_655
H11 H25 3.3617 no . 1_645
H11 H26 3.1215 no . 1_655
H11 H28 3.3032 no . 2_474
H12 C16 3.2862 no . 1_655
H12 C18 3.4376 no . 1_655
H12 C19 3.5546 no . 1_655
H12 H10 2.4760 no . 1_655
H12 H14 3.0836 no . 1_655
H12 H17 2.8122 no . 1_655
H12 H24 3.1727 no . 1_745
H12 H27 3.1809 no . 1_745
H13 N14 3.3736 no . .
H13 C18 3.4852 no . 1_645
H13 C21 3.5457 no . 1_645
H13 H14 3.4823 no . 1_645
H13 H15 2.7214 no . 1_645
H13 H20 3.5112 no . 1_645
H13 H21 2.8389 no . 1_645
H13 H24 3.4798 no . 1_745
H14 N14 3.1830 no . 1_465
H14 C12 3.5534 no . 2_565
H14 C13 3.5247 no . 1_455
H14 C17 3.5466 no . 1_455
H14 H3 2.9947 no . 2_565
H14 H4 3.1391 no . 1_455
H14 H6 2.7770 no . 1_455
H14 H12 3.0836 no . 1_455
H14 H13 3.4823 no . 1_465
H15 C12 3.5365 no . 2_565
H15 C17 3.5349 no . 1_465
H15 C24 3.4944 no . 1_655
H15 C26 3.5238 no . 1_655
H15 H3 2.7744 no . 2_565
H15 H13 2.7214 no . 1_465
H15 H24 2.7674 no . 1_655
H15 H26 3.0239 no . 1_655
H15 H27 3.5737 no . 1_655
H16 C19 3.4126 no . 2_474
H16 C26 3.5279 no . 1_655
H16 H16 2.6354 no . 2_474
H16 H17 3.4084 no . 2_474
H16 H22 3.1301 no . 2_474
H16 H26 2.6504 no . 1_655
H17 C15 3.4731 no . 1_455
H17 H6 3.2961 no . 1_455
H17 H8 2.6789 no . 1_455
H17 H12 2.8122 no . 1_455
H17 H16 3.4084 no . 2_474
H17 H26 3.2177 no . 2_374
H18 N30 3.3559 no . .
H18 C11 3.2697 no . 1_455
H18 C12 3.5904 no . 2_565
H18 H1 3.0207 no . 2_565
H18 H3 2.9338 no . 2_565
H18 H4 2.7270 no . 1_455
H18 H5 2.9768 no . 1_455
H19 N14 3.4369 no . 1_565
H19 C12 3.5055 no . 2_565
H19 C21 3.5617 no . 1_655
H19 H3 2.6344 no . 2_565
H19 H20 2.7870 no . 1_655
H19 H23 3.2121 no . 1_655
H19 H24 3.1756 no . 1_655
H20 N14 2.8323 no . 1_465
H20 H6 3.2529 no . 1_455
H20 H8 3.4033 no . 1_455
H20 H9 3.3293 no . 1_465
H20 H13 3.5112 no . 1_465
H20 H19 2.7870 no . 1_455
H21 C15 3.4865 no . 1_465
H21 H8 3.4024 no . 1_465
H21 H9 2.7910 no . 1_465
H21 H13 2.8389 no . 1_465
H21 H26 3.5262 no . 1_655
H21 H27 3.5313 no . 1_655
H21 H28 3.2056 no . 2_384
H22 C16 3.4835 no . 2_474
H22 H10 3.4219 no . 2_474
H22 H11 2.7261 no . 2_474
H22 H16 3.1301 no . 2_474
H22 H25 3.2300 no . 2_384
H22 H27 3.4870 no . 2_384
H22 H28 3.2437 no . 2_384
H23 C16 3.4748 no . 1_455
H23 H8 3.1334 no . 1_455
H23 H11 2.6887 no . 1_455
H23 H11 3.4638 no . 2_474
H23 H19 3.2121 no . 1_455
H23 H23 3.1825 no . 2_374
H23 H26 3.1092 no . 2_374
H23 H28 3.5945 no . 2_374
H24 H5 3.1044 no . 1_365
H24 H9 3.3355 no . 1_465
H24 H10 3.3278 no . 1_465
H24 H11 3.4248 no . 1_455
H24 H12 3.1727 no . 1_365
H24 H13 3.4798 no . 1_365
H24 H15 2.7674 no . 1_455
H24 H19 3.1756 no . 1_455
H25 C15 3.4818 no . 1_465
H25 C16 3.4321 no . 1_465
H25 C26 3.5477 no . 2_384
H25 H8 3.4054 no . 1_465
H25 H9 2.7917 no . 1_465
H25 H10 2.7410 no . 1_465
H25 H11 3.3617 no . 1_465
H25 H22 3.2300 no . 2_384
H25 H25 3.3557 no . 2_384
H25 H28 2.7337 no . 2_384
H26 C18 3.5114 no . 1_455
H26 C19 3.3911 no . 1_455
H26 H8 3.6000 no . 2_474
H26 H11 3.1215 no . 1_455
H26 H15 3.0239 no . 1_455
H26 H16 2.6504 no . 1_455
H26 H17 3.2177 no . 2_374
H26 H21 3.5262 no . 1_455
H26 H23 3.1092 no . 2_374
H26 H27 3.2982 no . 2_284
H27 C26 3.1983 no . 2_284
H27 H10 3.4210 no . 1_465
H27 H12 3.1809 no . 1_365
H27 H15 3.5737 no . 1_455
H27 H21 3.5313 no . 1_455
H27 H22 3.4870 no . 2_384
H27 H26 3.2982 no . 2_284
H27 H27 2.6143 no . 2_284
H27 H28 3.1927 no . 2_284
H28 C24 3.5385 no . 2_384
H28 H8 2.8302 no . 2_474
H28 H9 3.5464 no . 2_474
H28 H11 3.3032 no . 2_474
H28 H21 3.2056 no . 2_384
H28 H22 3.2437 no . 2_384
H28 H23 3.5945 no . 2_374
H28 H25 2.7337 no . 2_384
H28 H27 3.1927 no . 2_284

loop_
_geom_torsion_atom_site_label_1
_geom_torsion_atom_site_label_2
_geom_torsion_atom_site_label_3
_geom_torsion_atom_site_label_4
_geom_torsion
_geom_torsion_publ_flag
_geom_torsion_site_symmetry_1
_geom_torsion_site_symmetry_2
_geom_torsion_site_symmetry_3
_geom_torsion_site_symmetry_4
C3 S1 C5 C9 -179.4(4) no . . . .
C3 S1 C5 C29 0.6(4) no . . . 2_655
C5 S1 C3 C3 0.2(4) no . . . 2_655
C5 S1 C3 C29 179.0(5) no . . . .
F31 C2 C27 C4 -1.8(14) no . . 2_555 2_555
F31 C2 C27 C28 177.2(13) no . . 2_555 2_555
F31 C2 C28 F23 1.3(14) no . . . .
F31 C2 C28 C27 -177.2(12) no . . . .
C27 C2 C28 F23 178.9(5) no 2_555 . . .
C27 C2 C28 C27 0.4(8) no 2_555 . . .
C28 C2 C27 C4 -179.4(5) no . . 2_555 2_555
C28 C2 C27 C28 -0.4(8) no . . 2_555 2_555
S1 C3 C3 S1 -180(348792) no . . 2_655 2_655
S1 C3 C3 C29 -0.9(6) no . . 2_655 2_655
S1 C3 C29 C5 179.8(4) no . . . 2_655
S1 C3 C29 C6 1.6(9) no . . . .
C3 C3 C29 C5 -1.4(6) no 2_655 . . 2_655
C3 C3 C29 C6 -179.6(5) no 2_655 . . .
C29 C3 C3 S1 0.9(6) no . . 2_655 2_655
C29 C3 C3 C29 180(471311) no . . 2_655 2_655
C7 C4 C27 C2 2.3(8) no . . . 2_555
C7 C4 C27 C28 -178.9(5) no . . . .
C8 C4 C27 C2 -177.8(5) no . . . 2_555
C8 C4 C27 C28 1.1(8) no . . . .
S1 C5 C9 C10 179.4(4) no . . . .
S1 C5 C29 C3 -1.2(5) no . . 2_655 2_655
S1 C5 C29 C6 -179.6(3) no . . 2_655 2_655
C9 C5 C29 C3 178.8(5) no . . 2_655 2_655
C9 C5 C29 C6 0.4(7) no . . 2_655 2_655
C29 C5 C9 C10 -0.5(8) no 2_655 . . .
C12 C6 C29 C3 178.5(5) no . . . .
C12 C6 C29 C5 0.5(8) no . . . 2_655
C29 C6 C12 C10 -0.7(8) no . . . 2_655
C5 C9 C10 C11 179.2(5) no . . . .
C5 C9 C10 C12 0.8(8) no . . . 2_655
C9 C10 C11 C17 -98.7(7) no . . . .
C9 C10 C12 C6 -0.9(8) no . . 2_655 2_655
C11 C10 C12 C6 -179.3(5) no . . 2_655 2_655
C12 C10 C11 C17 79.7(6) no 2_655 . . .
C10 C11 C17 C13 76.0(7) no . . . .
C15 C13 C17 C11 179.9(5) no . . . .
C17 C13 C15 C20 -171.6(5) no . . . .
C13 C15 C20 C16 178.8(5) no . . . .
C18 C16 C20 C15 -178.7(5) no . . . .
C20 C16 C18 C19 -178.8(5) no . . . .
C16 C18 C19 C21 -178.6(5) no . . . .
C18 C19 C21 C22 -178.6(6) no . . . .
C19 C21 C22 C24 178.7(6) no . . . .
C21 C22 C24 C26 -178.5(6) no . . . .
C2 C27 C28 F23 -178.9(4) no 2_555 . . .
C2 C27 C28 C2 -0.4(7) no 2_555 . . .
C4 C27 C28 F23 2.2(8) no . . . .
C4 C27 C28 C2 -179.3(5) no . . . .
